data_1558855
loop_
_publ_author_name
'Shi, Yizhong'
'Wang, Kai'
'Tsuchiya, Youichi'
'Liu, Wei'
'Komino, Takeshi'
'Fan, Xiaochun'
'Sun, Dianming'
'Dai, Gaole'
'Chen, Jiaxiong'
'Zhang, Ming'
'Zheng, Caijun'
'Xiong, Shiyun'
'Ou, Xuemei'
'Yu, Jia'
'Jie, Jiansheng'
'Lee, Chun-Sing'
'Adachi, Chihaya'
'Zhang, Xiaohong'

_publ_section_title
;
 Hydrogen bond-modulated molecular packing and its applications in
 high-performance non-doped organic electroluminescence
;
_journal_issue 10
_journal_name_full 'Materials Horizons'
_journal_page_first 2734
_journal_page_last 2740
_journal_paper_doi 10.1039/D0MH00952K
_journal_volume 7
_journal_year 2020
_chemical_formula_moiety 'C33 H22 N4 O, C4 H8 O'
_chemical_formula_sum 'C37 H30 N4 O2'
_chemical_formula_weight 562.65
_chemical_name_systematic '10-(4-([3,2':6',3''-terpyridin]-4'-yl) phenyl)-10H-phenoxazine'
_space_group_crystal_system triclinic
_space_group_IT_number 2
_space_group_name_Hall '-P 1'
_space_group_name_H-M_alt 'P -1'
_atom_sites_solution_hydrogens geom
_audit_creation_method SHELXL-2017/1
_audit_update_record
;
2020-01-07 deposited with the CCDC.	2020-08-11 downloaded from the CCDC.
;
_cell_angle_alpha 71.713(2)
_cell_angle_beta 82.118(2)
_cell_angle_gamma 73.527(2)
_cell_formula_units_Z 2
_cell_length_a 8.7779(3)
_cell_length_b 12.5445(4)
_cell_length_c 14.1754(5)
_cell_measurement_reflns_used 8524
_cell_measurement_temperature 293(2)
_cell_measurement_theta_max 27.1173
_cell_measurement_theta_min 2.9255
_cell_volume 1419.26(9)
_computing_cell_refinement 'SAINT V8.37A (Bruker AXS Inc., 2015)'
_computing_data_collection 'Bruker Instrument Service vV6.2.1'
_computing_data_reduction 'SAINT V8.37A (Bruker AXS Inc., 2015)'
_computing_structure_refinement 'SHELXL-2017/1 (Sheldrick, 2017)'
_diffrn_ambient_temperature 293(2)
_diffrn_measured_fraction_theta_full 0.997
_diffrn_measured_fraction_theta_max 0.992
_diffrn_measurement_device_type 'Bruker Instrument Service vV6.2.1'
_diffrn_radiation_type MoK\a
_diffrn_radiation_wavelength 0.71073
_diffrn_reflns_av_R_equivalents 0.0319
_diffrn_reflns_av_unetI/netI 0.0362
_diffrn_reflns_Laue_measured_fraction_full 0.997
_diffrn_reflns_Laue_measured_fraction_max 0.992
_diffrn_reflns_limit_h_max 11
_diffrn_reflns_limit_h_min -11
_diffrn_reflns_limit_k_max 16
_diffrn_reflns_limit_k_min -16
_diffrn_reflns_limit_l_max 18
_diffrn_reflns_limit_l_min -18
_diffrn_reflns_number 20407
_diffrn_reflns_point_group_measured_fraction_full 0.997
_diffrn_reflns_point_group_measured_fraction_max 0.992
_diffrn_reflns_theta_full 25.242
_diffrn_reflns_theta_max 27.181
_diffrn_reflns_theta_min 2.925
_diffrn_source 'fine-focus sealed tube'
_exptl_absorpt_coefficient_mu 0.083
_exptl_absorpt_correction_type multi-scan
_exptl_absorpt_process_details 'SAINT V8.37A (Bruker AXS Inc., 2015)'
_exptl_crystal_colour 'clear light green'
_exptl_crystal_density_diffrn 1.317
_exptl_crystal_description block
_exptl_crystal_F_000 592
_exptl_crystal_size_max 0.050
_exptl_crystal_size_mid 0.040
_exptl_crystal_size_min 0.030
_exptl_transmission_factor_max 0.7455
_exptl_transmission_factor_min 0.6942
_refine_diff_density_max 0.875
_refine_diff_density_min -0.683
_refine_diff_density_rms 0.071
_refine_ls_extinction_method none
_refine_ls_goodness_of_fit_ref 1.034
_refine_ls_hydrogen_treatment constr
_refine_ls_matrix_type full
_refine_ls_number_parameters 388
_refine_ls_number_reflns 6253
_refine_ls_number_restraints 4
_refine_ls_restrained_S_all 1.039
_refine_ls_R_factor_all 0.0990
_refine_ls_R_factor_gt 0.0732
_refine_ls_shift/su_max 0.000
_refine_ls_shift/su_mean 0.000
_refine_ls_structure_factor_coef Fsqd
_refine_ls_weighting_details 'w=1/[\s^2^(Fo^2^)+(0.1002P)^2^+1.8986P] where P=(Fo^2^+2Fc^2^)/3'
_refine_ls_weighting_scheme calc
_refine_ls_wR_factor_gt 0.1943
_refine_ls_wR_factor_ref 0.2134
_reflns_Friedel_coverage 0.000
_reflns_number_gt 4646
_reflns_number_total 6253
_reflns_threshold_expression 'I > 2\s(I)'
_cod_data_source_file d0mh00952k2.cif
_cod_data_source_block 1
_cod_depositor_comments 'Adding full bibliography for 1558853--1558855.cif.'
_cod_database_code 1558855
_shelx_shelxl_version_number 2017/1
_shelx_space_group_comment
;
The symmetry employed for this shelxl refinement is uniquely defined
by the following loop, which should always be used as a source of
symmetry information in preference to the above space-group names.
They are only intended as comments.
;
_shelx_estimated_absorpt_t_min 0.996
_shelx_estimated_absorpt_t_max 0.998

loop_
_space_group_symop_operation_xyz
'x, y, z'
'-x, -y, -z'

loop_
_atom_site_label
_atom_site_type_symbol
_atom_site_fract_x
_atom_site_fract_y
_atom_site_fract_z
_atom_site_U_iso_or_equiv
_atom_site_adp_type
_atom_site_occupancy
_atom_site_site_symmetry_order
_atom_site_calc_flag
_atom_site_refinement_flags_posn
_atom_site_refinement_flags_adp
_atom_site_refinement_flags_occupancy
_atom_site_disorder_assembly
_atom_site_disorder_group
O1 O 0.7317(2) -0.24393(17) 0.32779(16) 0.0415(5) Uani 1 1 d . . . . .
N1 N 0.4905(2) -0.05278(19) 0.23304(17) 0.0309(5) Uani 1 1 d . . . . .
N2 N -0.2042(3) 0.6469(2) -0.3942(2) 0.0466(6) Uani 1 1 d . U . . .
N3 N -0.5869(3) 0.7154(2) 0.04655(19) 0.0367(6) Uani 1 1 d . . . . .
N4 N -0.2178(2) 0.51620(16) -0.08581(15) 0.0205(4) Uani 1 1 d . . . . .
C4 C 0.6502(3) -0.0543(2) 0.20685(17) 0.0205(5) Uani 1 1 d . . . . .
C5 C 0.0202(3) 0.3636(2) -0.08583(18) 0.0205(5) Uani 1 1 d . . . . .
H5A H 0.103757 0.326713 -0.121795 0.025 Uiso 1 1 calc R U . . .
C6 C 0.0077(3) 0.32214(19) 0.01754(17) 0.0193(5) Uani 1 1 d . . . . .
C7 C -0.1214(3) 0.3793(2) 0.06739(18) 0.0217(5) Uani 1 1 d . . . . .
H7A H -0.134841 0.352772 0.136281 0.026 Uiso 1 1 calc R U . . .
C8 C -0.2307(3) 0.47665(19) 0.01340(17) 0.0197(5) Uani 1 1 d . . . . .
C9 C -0.0846(3) 0.5143(2) -0.24433(18) 0.0222(5) Uani 1 1 d . . . . .
C10 C -0.0944(3) 0.46139(19) -0.13498(17) 0.0205(5) Uani 1 1 d . . . . .
C11 C 0.4509(3) -0.1460(2) 0.30768(17) 0.0214(5) Uani 1 1 d . . . . .
C12 C 0.2167(3) 0.1340(2) 0.03319(18) 0.0215(5) Uani 1 1 d . . . . .
H12A H 0.195570 0.136095 -0.029964 0.026 Uiso 1 1 calc R U . . .
C13 C 0.1320(3) 0.22283(19) 0.07368(17) 0.0196(5) Uani 1 1 d . . . . .
C14 C -0.3651(3) 0.5454(2) 0.06368(18) 0.0214(5) Uani 1 1 d . . . . .
C15 C 0.3677(3) 0.0406(2) 0.17908(18) 0.0239(5) Uani 1 1 d . . . . .
C16 C 0.7687(3) -0.1509(2) 0.25406(18) 0.0234(5) Uani 1 1 d . . . . .
C17 C 0.5729(3) -0.2400(2) 0.35371(18) 0.0239(5) Uani 1 1 d . . . . .
C18 C 0.3327(3) 0.0424(2) 0.08645(19) 0.0240(5) Uani 1 1 d . . . . .
H18A H 0.386755 -0.017793 0.059747 0.029 Uiso 1 1 calc R U . . .
C19 C 0.6978(3) 0.0371(2) 0.13597(18) 0.0220(5) Uani 1 1 d . . . . .
H19A H 0.621586 0.102905 0.104562 0.026 Uiso 1 1 calc R U . . .
C20 C 0.2853(3) 0.1286(2) 0.22027(19) 0.0267(5) Uani 1 1 d . . . . .
H20A H 0.309425 0.127525 0.282475 0.032 Uiso 1 1 calc R U . . .
C22 C 0.1664(3) 0.2184(2) 0.16806(19) 0.0243(5) Uani 1 1 d . . . . .
H22A H 0.108919 0.276279 0.196507 0.029 Uiso 1 1 calc R U . . .
C23 C 0.0687(3) 0.5402(2) -0.40080(18) 0.0249(5) Uani 1 1 d . U . . .
H23A H 0.164251 0.521859 -0.436894 0.030 Uiso 1 1 calc R U . . .
C24 C 0.2955(3) -0.1499(2) 0.33780(19) 0.0263(5) Uani 1 1 d . . . . .
H24A H 0.212130 -0.088674 0.308093 0.032 Uiso 1 1 calc R U . . .
C25 C 0.9275(3) -0.1573(2) 0.22975(19) 0.0273(5) Uani 1 1 d . . . . .
H25A H 1.004135 -0.222581 0.261458 0.033 Uiso 1 1 calc R U . . .
C26 C 0.9731(3) -0.0663(2) 0.1580(2) 0.0308(6) Uani 1 1 d . . . . .
H26A H 1.080359 -0.070443 0.140869 0.037 Uiso 1 1 calc R U . . .
C27 C 0.8580(3) 0.0310(2) 0.11173(19) 0.0275(5) Uani 1 1 d . . . . .
H27A H 0.888398 0.092658 0.064107 0.033 Uiso 1 1 calc R U . . .
C28 C 0.5416(3) -0.3345(2) 0.42680(19) 0.0281(6) Uani 1 1 d . . . . .
H28A H 0.624722 -0.396307 0.455855 0.034 Uiso 1 1 calc R U . . .
C29 C -0.4663(3) 0.6461(2) 0.0078(2) 0.0300(6) Uani 1 1 d . . . . .
H29A H -0.448942 0.666690 -0.061041 0.036 Uiso 1 1 calc R U . . .
C30 C -0.2163(3) 0.5949(2) -0.2930(2) 0.0304(6) Uani 1 1 d . U . . .
H30A H -0.312061 0.613539 -0.257205 0.036 Uiso 1 1 calc R U . . .
C31 C -0.6100(3) 0.6845(2) 0.1451(2) 0.0324(6) Uani 1 1 d . . . . .
H31A H -0.692655 0.731800 0.173367 0.039 Uiso 1 1 calc R U . . .
C32 C 0.0548(3) 0.4920(2) -0.30254(19) 0.0285(5) Uani 1 1 d . U . . .
H32A H 0.144457 0.440225 -0.271061 0.034 Uiso 1 1 calc R U . . .
C33 C -0.3938(3) 0.5156(2) 0.1661(2) 0.0311(6) Uani 1 1 d . . . . .
H33A H -0.330071 0.448883 0.206633 0.037 Uiso 1 1 calc R U . . .
C34 C -0.0598(3) 0.6154(2) -0.4449(2) 0.0341(6) Uani 1 1 d . U . . .
H34A H -0.052340 0.648664 -0.513432 0.041 Uiso 1 1 calc R U . . .
C35 C 0.3853(4) -0.3369(2) 0.4569(2) 0.0348(6) Uani 1 1 d . . . . .
H35A H 0.362668 -0.399971 0.506820 0.042 Uiso 1 1 calc R U . . .
C36 C 0.2631(3) -0.2446(2) 0.4121(2) 0.0363(6) Uani 1 1 d . . . . .
H36A H 0.158104 -0.246051 0.432055 0.044 Uiso 1 1 calc R U . . .
C38 C -0.5186(3) 0.5864(2) 0.2076(2) 0.0338(6) Uani 1 1 d . . . . .
H38A H -0.539800 0.567795 0.276094 0.041 Uiso 1 1 calc R U . . .
C50 C 0.6363(5) 0.2114(4) 0.3246(3) 0.0652(11) Uani 1 1 d . . . . .
H50A H 0.611553 0.205890 0.261927 0.078 Uiso 1 1 calc R U . . .
H50B H 0.561865 0.279285 0.338024 0.078 Uiso 1 1 calc R U . . .
O2 O 0.7954(4) 0.2232(4) 0.3175(3) 0.1022(12) Uani 1 1 d . . . . .
C52 C 0.6195(6) 0.1052(5) 0.4060(4) 0.0853(14) Uani 1 1 d . . . . .
H52A H 0.558029 0.062827 0.386740 0.102 Uiso 1 1 calc R U . . .
H52B H 0.572104 0.123271 0.466894 0.102 Uiso 1 1 calc R U . . .
C53 C 0.8022(7) 0.0366(4) 0.4159(4) 0.0937(19) Uani 1 1 d . . . . .
H53A H 0.827869 0.004156 0.485320 0.112 Uiso 1 1 calc R U . . .
H53B H 0.827248 -0.025988 0.385391 0.112 Uiso 1 1 calc R U . . .
C54 C 0.8876(8) 0.1207(8) 0.3654(6) 0.140(3) Uani 1 1 d . . . . .
H54A H 0.945958 0.132058 0.413317 0.168 Uiso 1 1 calc R U . . .
H54B H 0.964626 0.090977 0.317839 0.168 Uiso 1 1 calc R U . . .

loop_
_atom_site_aniso_label
_atom_site_aniso_U_11
_atom_site_aniso_U_22
_atom_site_aniso_U_33
_atom_site_aniso_U_23
_atom_site_aniso_U_13
_atom_site_aniso_U_12
O1 0.0199(9) 0.0291(10) 0.0520(13) 0.0146(9) -0.0037(8) 0.0017(8)
N1 0.0135(10) 0.0248(11) 0.0373(12) 0.0089(9) -0.0009(8) 0.0014(8)
N2 0.0450(14) 0.0519(16) 0.0386(12) -0.0105(12) -0.0098(11) -0.0050(12)
N3 0.0272(12) 0.0265(12) 0.0436(14) -0.0061(10) 0.0034(10) 0.0058(9)
N4 0.0169(9) 0.0180(9) 0.0265(10) -0.0072(8) -0.0060(8) -0.0014(7)
C4 0.0140(11) 0.0204(11) 0.0247(12) -0.0053(9) -0.0026(9) -0.0011(9)
C5 0.0148(11) 0.0194(11) 0.0286(12) -0.0104(9) -0.0022(9) -0.0022(9)
C6 0.0156(11) 0.0155(10) 0.0274(12) -0.0066(9) -0.0059(9) -0.0024(8)
C7 0.0197(11) 0.0202(11) 0.0241(12) -0.0060(9) -0.0039(9) -0.0025(9)
C8 0.0140(11) 0.0187(11) 0.0272(12) -0.0076(9) -0.0044(9) -0.0027(9)
C9 0.0205(12) 0.0188(11) 0.0286(13) -0.0089(9) -0.0048(9) -0.0030(9)
C10 0.0185(11) 0.0184(11) 0.0257(12) -0.0072(9) -0.0053(9) -0.0035(9)
C11 0.0193(11) 0.0209(11) 0.0210(11) -0.0029(9) -0.0030(9) -0.0032(9)
C12 0.0156(11) 0.0200(11) 0.0267(12) -0.0043(9) -0.0008(9) -0.0037(9)
C13 0.0121(10) 0.0169(11) 0.0279(12) -0.0037(9) -0.0033(9) -0.0027(8)
C14 0.0153(11) 0.0190(11) 0.0301(12) -0.0086(9) -0.0038(9) -0.0021(9)
C15 0.0111(11) 0.0199(11) 0.0310(13) 0.0028(9) -0.0010(9) -0.0001(9)
C16 0.0185(12) 0.0207(12) 0.0274(12) -0.0049(10) -0.0034(9) -0.0009(9)
C17 0.0210(12) 0.0218(12) 0.0263(12) -0.0044(10) -0.0035(9) -0.0032(9)
C18 0.0145(11) 0.0186(11) 0.0322(13) -0.0035(10) 0.0027(9) -0.0001(9)
C19 0.0186(11) 0.0204(11) 0.0263(12) -0.0064(9) -0.0037(9) -0.0029(9)
C20 0.0212(12) 0.0259(13) 0.0288(13) -0.0026(10) -0.0080(10) -0.0021(10)
C22 0.0196(12) 0.0197(11) 0.0318(13) -0.0075(10) -0.0064(10) 0.0001(9)
C23 0.0212(11) 0.0263(12) 0.0215(11) -0.0041(9) 0.0042(9) -0.0028(9)
C24 0.0206(12) 0.0257(12) 0.0287(13) -0.0041(10) -0.0025(10) -0.0036(10)
C25 0.0160(12) 0.0283(13) 0.0343(14) -0.0086(11) -0.0080(10) 0.0019(9)
C26 0.0149(12) 0.0390(15) 0.0394(15) -0.0116(12) -0.0019(10) -0.0076(10)
C27 0.0219(12) 0.0286(13) 0.0318(13) -0.0049(11) -0.0023(10) -0.0102(10)
C28 0.0342(14) 0.0191(11) 0.0274(13) -0.0017(10) -0.0078(10) -0.0039(10)
C29 0.0228(13) 0.0252(13) 0.0316(14) -0.0032(11) 0.0012(10) 0.0032(10)
C30 0.0240(13) 0.0345(14) 0.0307(12) -0.0113(11) -0.0088(10) 0.0011(10)
C31 0.0240(13) 0.0269(13) 0.0460(16) -0.0183(12) 0.0046(11) -0.0001(10)
C32 0.0255(13) 0.0255(13) 0.0289(12) -0.0036(10) -0.0046(10) -0.0009(10)
C33 0.0297(14) 0.0282(13) 0.0318(14) -0.0108(11) -0.0080(11) 0.0036(11)
C34 0.0387(14) 0.0344(14) 0.0258(13) -0.0032(11) -0.0069(10) -0.0080(11)
C35 0.0405(16) 0.0261(13) 0.0326(14) 0.0020(11) -0.0009(12) -0.0127(12)
C36 0.0289(14) 0.0353(15) 0.0404(16) -0.0028(12) 0.0031(12) -0.0130(12)
C38 0.0329(15) 0.0372(15) 0.0303(14) -0.0169(12) -0.0011(11) 0.0001(12)
C50 0.052(2) 0.079(3) 0.053(2) -0.022(2) -0.0103(17) 0.007(2)
O2 0.063(2) 0.136(3) 0.092(3) -0.027(2) -0.0081(18) -0.005(2)
C52 0.083(3) 0.091(4) 0.085(3) -0.043(3) 0.008(3) -0.014(3)
C53 0.119(5) 0.063(3) 0.095(4) -0.038(3) -0.054(3) 0.022(3)
C54 0.072(4) 0.156(7) 0.121(5) 0.012(5) 0.001(4) 0.020(4)

loop_
_atom_type_symbol
_atom_type_description
_atom_type_scat_dispersion_real
_atom_type_scat_dispersion_imag
_atom_type_scat_source
C C 0.0033 0.0016 'International Tables Vol C Tables 4.2.6.8 and 6.1.1.4'
H H 0.0000 0.0000 'International Tables Vol C Tables 4.2.6.8 and 6.1.1.4'
N N 0.0061 0.0033 'International Tables Vol C Tables 4.2.6.8 and 6.1.1.4'
O O 0.0106 0.0060 'International Tables Vol C Tables 4.2.6.8 and 6.1.1.4'

loop_
_geom_angle_atom_site_label_1
_geom_angle_atom_site_label_2
_geom_angle_atom_site_label_3
_geom_angle
_geom_angle_site_symmetry_1
_geom_angle_site_symmetry_3
_geom_angle_publ_flag
C16 O1 C17 118.09(19) . . ?
C4 N1 C11 119.72(19) . . ?
C4 N1 C15 119.95(19) . . ?
C11 N1 C15 120.20(19) . . ?
C30 N2 C34 118.1(2) . . ?
C31 N3 C29 116.9(2) . . ?
C8 N4 C10 118.90(19) . . ?
C19 C4 N1 122.7(2) . . ?
C19 C4 C16 118.0(2) . . ?
N1 C4 C16 119.3(2) . . ?
C6 C5 C10 119.2(2) . . ?
C6 C5 H5A 120.4 . . ?
C10 C5 H5A 120.4 . . ?
C5 C6 C7 117.9(2) . . ?
C5 C6 C13 121.3(2) . . ?
C7 C6 C13 120.8(2) . . ?
C6 C7 C8 119.6(2) . . ?
C6 C7 H7A 120.2 . . ?
C8 C7 H7A 120.2 . . ?
N4 C8 C7 122.1(2) . . ?
N4 C8 C14 116.14(19) . . ?
C7 C8 C14 121.7(2) . . ?
C32 C9 C30 116.7(2) . . ?
C32 C9 C10 122.8(2) . . ?
C30 C9 C10 120.4(2) . . ?
N4 C10 C5 122.2(2) . . ?
N4 C10 C9 115.4(2) . . ?
C5 C10 C9 122.4(2) . . ?
C24 C11 C17 118.1(2) . . ?
C24 C11 N1 122.8(2) . . ?
C17 C11 N1 119.1(2) . . ?
C18 C12 C13 120.5(2) . . ?
C18 C12 H12A 119.8 . . ?
C13 C12 H12A 119.8 . . ?
C22 C13 C12 118.8(2) . . ?
C22 C13 C6 119.9(2) . . ?
C12 C13 C6 121.3(2) . . ?
C33 C14 C29 116.9(2) . . ?
C33 C14 C8 122.9(2) . . ?
C29 C14 C8 120.1(2) . . ?
C18 C15 C20 120.4(2) . . ?
C18 C15 N1 119.9(2) . . ?
C20 C15 N1 119.7(2) . . ?
C25 C16 O1 116.8(2) . . ?
C25 C16 C4 121.5(2) . . ?
O1 C16 C4 121.7(2) . . ?
C28 C17 O1 116.2(2) . . ?
C28 C17 C11 121.8(2) . . ?
O1 C17 C11 122.1(2) . . ?
C15 C18 C12 120.0(2) . . ?
C15 C18 H18A 120.0 . . ?
C12 C18 H18A 120.0 . . ?
C27 C19 C4 120.5(2) . . ?
C27 C19 H19A 119.7 . . ?
C4 C19 H19A 119.7 . . ?
C15 C20 C22 119.5(2) . . ?
C15 C20 H20A 120.2 . . ?
C22 C20 H20A 120.2 . . ?
C20 C22 C13 120.9(2) . . ?
C20 C22 H22A 119.6 . . ?
C13 C22 H22A 119.6 . . ?
C34 C23 C32 117.3(2) . . ?
C34 C23 H23A 121.3 . . ?
C32 C23 H23A 121.3 . . ?
C11 C24 C36 120.4(2) . . ?
C11 C24 H24A 119.8 . . ?
C36 C24 H24A 119.8 . . ?
C16 C25 C26 119.9(2) . . ?
C16 C25 H25A 120.1 . . ?
C26 C25 H25A 120.1 . . ?
C25 C26 C27 119.6(2) . . ?
C25 C26 H26A 120.2 . . ?
C27 C26 H26A 120.2 . . ?
C26 C27 C19 120.5(2) . . ?
C26 C27 H27A 119.8 . . ?
C19 C27 H27A 119.8 . . ?
C17 C28 C35 119.6(2) . . ?
C17 C28 H28A 120.2 . . ?
C35 C28 H28A 120.2 . . ?
N3 C29 C14 124.4(2) . . ?
N3 C29 H29A 117.8 . . ?
C14 C29 H29A 117.8 . . ?
N2 C30 C9 120.0(2) . . ?
N2 C30 H30A 120.0 . . ?
C9 C30 H30A 120.0 . . ?
N3 C31 C38 123.8(2) . . ?
N3 C31 H31A 118.1 . . ?
C38 C31 H31A 118.1 . . ?
C23 C32 C9 124.4(2) . . ?
C23 C32 H32A 117.8 . . ?
C9 C32 H32A 117.8 . . ?
C14 C33 C38 119.5(2) . . ?
C14 C33 H33A 120.3 . . ?
C38 C33 H33A 120.3 . . ?
C23 C34 N2 123.5(2) . . ?
C23 C34 H34A 118.3 . . ?
N2 C34 H34A 118.3 . . ?
C36 C35 C28 119.4(2) . . ?
C36 C35 H35A 120.3 . . ?
C28 C35 H35A 120.3 . . ?
C35 C36 C24 120.8(3) . . ?
C35 C36 H36A 119.6 . . ?
C24 C36 H36A 119.6 . . ?
C31 C38 C33 118.5(3) . . ?
C31 C38 H38A 120.7 . . ?
C33 C38 H38A 120.7 . . ?
O2 C50 C52 110.1(4) . . ?
O2 C50 H50A 109.6 . . ?
C52 C50 H50A 109.6 . . ?
O2 C50 H50B 109.6 . . ?
C52 C50 H50B 109.6 . . ?
H50A C50 H50B 108.2 . . ?
C54 O2 C50 107.8(5) . . ?
C50 C52 C53 99.3(4) . . ?
C50 C52 H52A 111.9 . . ?
C53 C52 H52A 111.9 . . ?
C50 C52 H52B 111.9 . . ?
C53 C52 H52B 111.9 . . ?
H52A C52 H52B 109.6 . . ?
C54 C53 C52 105.0(4) . . ?
C54 C53 H53A 110.7 . . ?
C52 C53 H53A 110.7 . . ?
C54 C53 H53B 110.7 . . ?
C52 C53 H53B 110.7 . . ?
H53A C53 H53B 108.8 . . ?
O2 C54 C53 113.8(6) . . ?
O2 C54 H54A 108.8 . . ?
C53 C54 H54A 108.8 . . ?
O2 C54 H54B 108.8 . . ?
C53 C54 H54B 108.8 . . ?
H54A C54 H54B 107.7 . . ?

loop_
_geom_bond_atom_site_label_1
_geom_bond_atom_site_label_2
_geom_bond_distance
_geom_bond_site_symmetry_2
_geom_bond_publ_flag
O1 C16 1.384(3) . ?
O1 C17 1.383(3) . ?
N1 C4 1.397(3) . ?
N1 C11 1.400(3) . ?
N1 C15 1.438(3) . ?
N2 C30 1.380(4) . ?
N2 C34 1.387(4) . ?
N3 C31 1.330(4) . ?
N3 C29 1.341(3) . ?
N4 C8 1.337(3) . ?
N4 C10 1.343(3) . ?
C4 C19 1.390(3) . ?
C4 C16 1.401(3) . ?
C5 C6 1.393(3) . ?
C5 C10 1.399(3) . ?
C5 H5A 0.9300 . ?
C6 C7 1.391(3) . ?
C6 C13 1.490(3) . ?
C7 C8 1.396(3) . ?
C7 H7A 0.9300 . ?
C8 C14 1.490(3) . ?
C9 C32 1.389(3) . ?
C9 C30 1.398(3) . ?
C9 C10 1.484(3) . ?
C11 C24 1.382(3) . ?
C11 C17 1.399(3) . ?
C12 C18 1.390(3) . ?
C12 C13 1.392(3) . ?
C12 H12A 0.9300 . ?
C13 C22 1.392(3) . ?
C14 C33 1.386(4) . ?
C14 C29 1.394(3) . ?
C15 C18 1.381(4) . ?
C15 C20 1.384(4) . ?
C16 C25 1.375(3) . ?
C17 C28 1.374(3) . ?
C18 H18A 0.9300 . ?
C19 C27 1.388(3) . ?
C19 H19A 0.9300 . ?
C20 C22 1.389(3) . ?
C20 H20A 0.9300 . ?
C22 H22A 0.9300 . ?
C23 C34 1.332(4) . ?
C23 C32 1.337(3) . ?
C23 H23A 0.9300 . ?
C24 C36 1.388(4) . ?
C24 H24A 0.9300 . ?
C25 C26 1.385(4) . ?
C25 H25A 0.9300 . ?
C26 C27 1.386(4) . ?
C26 H26A 0.9300 . ?
C27 H27A 0.9300 . ?
C28 C35 1.386(4) . ?
C28 H28A 0.9300 . ?
C29 H29A 0.9300 . ?
C30 H30A 0.9300 . ?
C31 C38 1.376(4) . ?
C31 H31A 0.9300 . ?
C32 H32A 0.9300 . ?
C33 C38 1.391(4) . ?
C33 H33A 0.9300 . ?
C34 H34A 0.9300 . ?
C35 C36 1.384(4) . ?
C35 H35A 0.9300 . ?
C36 H36A 0.9300 . ?
C38 H38A 0.9300 . ?
C50 O2 1.433(6) . ?
C50 C52 1.492(7) . ?
C50 H50A 0.9700 . ?
C50 H50B 0.9700 . ?
O2 C54 1.335(7) . ?
C52 C53 1.593(7) . ?
C52 H52A 0.9700 . ?
C52 H52B 0.9700 . ?
C53 C54 1.420(9) . ?
C53 H53A 0.9700 . ?
C53 H53B 0.9700 . ?
C54 H54A 0.9700 . ?
C54 H54B 0.9700 . ?

loop_
_geom_torsion_atom_site_label_1
_geom_torsion_atom_site_label_2
_geom_torsion_atom_site_label_3
_geom_torsion_atom_site_label_4
_geom_torsion
_geom_torsion_site_symmetry_1
_geom_torsion_site_symmetry_2
_geom_torsion_site_symmetry_3
_geom_torsion_site_symmetry_4
_geom_torsion_publ_flag
C11 N1 C4 C19 -177.6(2) . . . . ?
C15 N1 C4 C19 6.4(4) . . . . ?
C11 N1 C4 C16 1.7(4) . . . . ?
C15 N1 C4 C16 -174.4(2) . . . . ?
C10 C5 C6 C7 1.3(3) . . . . ?
C10 C5 C6 C13 -176.2(2) . . . . ?
C5 C6 C7 C8 -1.6(3) . . . . ?
C13 C6 C7 C8 175.9(2) . . . . ?
C10 N4 C8 C7 -0.9(3) . . . . ?
C10 N4 C8 C14 176.7(2) . . . . ?
C6 C7 C8 N4 1.4(3) . . . . ?
C6 C7 C8 C14 -176.0(2) . . . . ?
C8 N4 C10 C5 0.6(3) . . . . ?
C8 N4 C10 C9 -177.1(2) . . . . ?
C6 C5 C10 N4 -0.8(3) . . . . ?
C6 C5 C10 C9 176.7(2) . . . . ?
C32 C9 C10 N4 160.4(2) . . . . ?
C30 C9 C10 N4 -16.2(3) . . . . ?
C32 C9 C10 C5 -17.3(4) . . . . ?
C30 C9 C10 C5 166.1(2) . . . . ?
C4 N1 C11 C24 179.6(2) . . . . ?
C15 N1 C11 C24 -4.4(4) . . . . ?
C4 N1 C11 C17 -0.9(4) . . . . ?
C15 N1 C11 C17 175.1(2) . . . . ?
C18 C12 C13 C22 0.4(3) . . . . ?
C18 C12 C13 C6 179.7(2) . . . . ?
C5 C6 C13 C22 147.3(2) . . . . ?
C7 C6 C13 C22 -30.2(3) . . . . ?
C5 C6 C13 C12 -32.0(3) . . . . ?
C7 C6 C13 C12 150.6(2) . . . . ?
N4 C8 C14 C33 -179.8(2) . . . . ?
C7 C8 C14 C33 -2.2(4) . . . . ?
N4 C8 C14 C29 -1.5(3) . . . . ?
C7 C8 C14 C29 176.1(2) . . . . ?
C4 N1 C15 C18 77.4(3) . . . . ?
C11 N1 C15 C18 -98.6(3) . . . . ?
C4 N1 C15 C20 -102.5(3) . . . . ?
C11 N1 C15 C20 81.5(3) . . . . ?
C17 O1 C16 C25 -179.9(2) . . . . ?
C17 O1 C16 C4 0.5(4) . . . . ?
C19 C4 C16 C25 -1.7(4) . . . . ?
N1 C4 C16 C25 179.0(2) . . . . ?
C19 C4 C16 O1 177.8(2) . . . . ?
N1 C4 C16 O1 -1.5(4) . . . . ?
C16 O1 C17 C28 179.6(2) . . . . ?
C16 O1 C17 C11 0.2(4) . . . . ?
C24 C11 C17 C28 0.1(4) . . . . ?
N1 C11 C17 C28 -179.4(2) . . . . ?
C24 C11 C17 O1 179.5(2) . . . . ?
N1 C11 C17 O1 0.0(4) . . . . ?
C20 C15 C18 C12 1.4(4) . . . . ?
N1 C15 C18 C12 -178.4(2) . . . . ?
C13 C12 C18 C15 -1.8(3) . . . . ?
N1 C4 C19 C27 -179.3(2) . . . . ?
C16 C4 C19 C27 1.4(4) . . . . ?
C18 C15 C20 C22 0.4(4) . . . . ?
N1 C15 C20 C22 -179.7(2) . . . . ?
C15 C20 C22 C13 -1.8(4) . . . . ?
C12 C13 C22 C20 1.4(4) . . . . ?
C6 C13 C22 C20 -177.9(2) . . . . ?
C17 C11 C24 C36 0.4(4) . . . . ?
N1 C11 C24 C36 179.9(3) . . . . ?
O1 C16 C25 C26 -178.8(2) . . . . ?
C4 C16 C25 C26 0.8(4) . . . . ?
C16 C25 C26 C27 0.5(4) . . . . ?
C25 C26 C27 C19 -0.8(4) . . . . ?
C4 C19 C27 C26 -0.1(4) . . . . ?
O1 C17 C28 C35 179.9(2) . . . . ?
C11 C17 C28 C35 -0.6(4) . . . . ?
C31 N3 C29 C14 -0.1(4) . . . . ?
C33 C14 C29 N3 0.6(4) . . . . ?
C8 C14 C29 N3 -177.8(2) . . . . ?
C34 N2 C30 C9 0.9(4) . . . . ?
C32 C9 C30 N2 0.8(4) . . . . ?
C10 C9 C30 N2 177.6(2) . . . . ?
C29 N3 C31 C38 -0.5(4) . . . . ?
C34 C23 C32 C9 0.9(4) . . . . ?
C30 C9 C32 C23 -1.7(4) . . . . ?
C10 C9 C32 C23 -178.4(2) . . . . ?
C29 C14 C33 C38 -0.4(4) . . . . ?
C8 C14 C33 C38 177.9(2) . . . . ?
C32 C23 C34 N2 1.0(4) . . . . ?
C30 N2 C34 C23 -1.8(5) . . . . ?
C17 C28 C35 C36 0.7(4) . . . . ?
C28 C35 C36 C24 -0.2(4) . . . . ?
C11 C24 C36 C35 -0.4(4) . . . . ?
N3 C31 C38 C33 0.6(4) . . . . ?
C14 C33 C38 C31 -0.1(4) . . . . ?
C52 C50 O2 C54 17.3(6) . . . . ?
O2 C50 C52 C53 -19.8(5) . . . . ?
C50 C52 C53 C54 15.7(6) . . . . ?
C50 O2 C54 C53 -5.9(8) . . . . ?
C52 C53 C54 O2 -6.9(8) . . . . ?
